data_2202083
loop_
_publ_author_name
'K. Rajagopal'
'R. V. Krishnakumar'
'S. Natarajan'

_publ_section_title
;
 Pyridinium oxalate(1--) oxalic acid dihydrate
;
_journal_issue 6
_journal_name_full 'Acta Crystallographica Section E'
_journal_page_first o742
_journal_page_last o744
_journal_paper_doi 10.1107/S1600536803009164
_journal_volume 59
_journal_year 2003
_chemical_formula_iupac 'C5 H6 N 1+, C2 H2 O4 1-, C2 H O4, 2H2 O'
_chemical_formula_moiety 'C5 H6 N 1+, C2 H2 O4 1-, C2 H O4, 2H2 O'
_chemical_formula_sum 'C9 H13 N O10'
_chemical_formula_weight 295.20
_chemical_name_common 'Pyridinuim oxalate oxalic acid dihydrate'
_chemical_name_systematic
;
 Pyridinium oxalate oxalic acid dihydrate
;
_space_group_IT_number 2
_symmetry_cell_setting triclinic
_symmetry_space_group_name_Hall '-P 1'
_symmetry_space_group_name_H-M 'P -1'
_atom_sites_solution_hydrogens geom
_atom_sites_solution_primary direct
_atom_sites_solution_secondary difmap
_audit_creation_method SHELXL-97
_cell_angle_alpha 84.36(2)
_cell_angle_beta 79.54(4)
_cell_angle_gamma 74.71(6)
_cell_formula_units_Z 2
_cell_length_a 6.992(7)
_cell_length_b 9.539(2)
_cell_length_c 10.098(2)
_cell_measurement_reflns_used 25
_cell_measurement_temperature 293(2)
_cell_measurement_theta_max 25.0
_cell_measurement_theta_min 2.0
_cell_volume 638.0(7)
_computing_cell_refinement 'CAD-4 Software'
_computing_data_collection 'CAD-4 Software (Enraf-Nonius, 1989)'
_computing_data_reduction 'CAD-4 Software'
_computing_molecular_graphics 'PLATON (Spek, 1999)'
_computing_publication_material SHELXL97
_computing_structure_refinement 'SHELXL97 (Sheldrick, 1997)'
_computing_structure_solution 'SHELXS97 (Sheldrick, 1990)'
_diffrn_ambient_temperature 293(2)
_diffrn_measured_fraction_theta_full 1.000
_diffrn_measured_fraction_theta_max 1.000
_diffrn_measurement_device_type 'Enraf-Nonius CAD-4'
_diffrn_measurement_method \w-2\q
_diffrn_radiation_monochromator graphite
_diffrn_radiation_source 'fine-focus sealed tube'
_diffrn_radiation_type MoK\a
_diffrn_radiation_wavelength 0.71073
_diffrn_reflns_av_R_equivalents 0.0061
_diffrn_reflns_av_sigmaI/netI 0.0117
_diffrn_reflns_limit_h_max 8
_diffrn_reflns_limit_h_min 0
_diffrn_reflns_limit_k_max 11
_diffrn_reflns_limit_k_min -10
_diffrn_reflns_limit_l_max 11
_diffrn_reflns_limit_l_min -11
_diffrn_reflns_number 2451
_diffrn_reflns_theta_full 24.97
_diffrn_reflns_theta_max 24.97
_diffrn_reflns_theta_min 2.05
_diffrn_standards_decay_% <1
_diffrn_standards_interval_count 200
_diffrn_standards_number 2
_exptl_absorpt_coefficient_mu 0.143
_exptl_absorpt_correction_T_max 0.971
_exptl_absorpt_correction_T_min 0.948
_exptl_absorpt_correction_type '\y scan'
_exptl_absorpt_process_details '(North et al., 1968)'
_exptl_crystal_colour colourless
_exptl_crystal_density_diffrn 1.537
_exptl_crystal_density_meas 1.55
_exptl_crystal_density_method 'flotation in a mixture of xylene and bromoform'
_exptl_crystal_description prismatic
_exptl_crystal_F_000 308
_exptl_crystal_size_max 0.40
_exptl_crystal_size_mid 0.35
_exptl_crystal_size_min 0.17
_refine_diff_density_max 0.256
_refine_diff_density_min -0.208
_refine_ls_extinction_coef 0.017(5)
_refine_ls_extinction_expression Fc^*^=kFc[1+0.001xFc^2^\l^3^/sin(2\q)]^-1/4^
_refine_ls_extinction_method SHELXL97
_refine_ls_goodness_of_fit_ref 1.092
_refine_ls_hydrogen_treatment mixed
_refine_ls_matrix_type full
_refine_ls_number_parameters 198
_refine_ls_number_reflns 2250
_refine_ls_number_restraints 0
_refine_ls_restrained_S_all 1.092
_refine_ls_R_factor_all 0.0430
_refine_ls_R_factor_gt 0.0370
_refine_ls_shift/su_max <0.001
_refine_ls_shift/su_mean 0.000
_refine_ls_structure_factor_coef Fsqd
_refine_ls_weighting_details 'calc w = 1/[\s^2^(Fo^2^)+(0.0645P)^2^+0.1652P] where P = (Fo^2^+2Fc^2^)/3'
_refine_ls_weighting_scheme calc
_refine_ls_wR_factor_gt 0.1059
_refine_ls_wR_factor_ref 0.1127
_reflns_number_gt 1946
_reflns_number_total 2250
_reflns_threshold_expression I>2s(I)
_cod_data_source_file na6224.cif
_cod_data_source_block I
_cod_database_code 2202083
_cod_database_fobs_code 2202083

loop_
_symmetry_equiv_pos_as_xyz
'x, y, z'
'-x, -y, -z'

loop_
_atom_site_label
_atom_site_fract_x
_atom_site_fract_y
_atom_site_fract_z
_atom_site_U_iso_or_equiv
_atom_site_adp_type
_atom_site_calc_flag
_atom_site_refinement_flags
_atom_site_occupancy
_atom_site_disorder_assembly
_atom_site_disorder_group
_atom_site_type_symbol
O1 0.2512(2) -0.37241(12) 0.15703(13) 0.0503(4) Uani d . 1 . . O
O2 0.30716(18) -0.18041(12) 0.02663(12) 0.0425(3) Uani d . 1 . . O
H2A 0.3941 -0.2417 -0.0171 0.064 Uiso calc R 1 . . H
O3 -0.02042(17) -0.19127(11) 0.32664(11) 0.0367(3) Uani d . 1 . . O
H3A -0.0939 -0.1280 0.3752 0.055 Uiso calc R 1 . . H
O4 0.04479(18) -0.00249(11) 0.19387(12) 0.0397(3) Uani d . 1 . . O
O5 0.45749(18) -0.16978(11) 0.32184(11) 0.0388(3) Uani d . 1 . . O
O6 0.55016(18) 0.01715(11) 0.20116(11) 0.0390(3) Uani d . 1 . . O
H6A 0.6140 -0.0456 0.1488 0.058 Uiso calc R 1 . . H
O7 0.24706(17) 0.01413(12) 0.51304(11) 0.0377(3) Uani d . 1 . . O
O8 0.28745(19) 0.20154(12) 0.36944(12) 0.0433(3) Uani d . 1 . . O
O9 0.62884(18) -0.32827(13) -0.11797(12) 0.0400(3) Uani d . 1 . . O
H7 0.653(3) -0.290(2) -0.201(2) 0.049(5) Uiso d . 1 . . H
H8 0.663(4) -0.415(3) -0.129(2) 0.067(7) Uiso d . 1 . . H
O10 0.19735(19) 0.15999(14) 0.97140(12) 0.0391(3) Uani d . 1 . . O
H9 0.156(3) 0.099(2) 1.038(2) 0.055(6) Uiso d . 1 . . H
H10 0.238(4) 0.214(3) 1.014(2) 0.066(7) Uiso d . 1 . . H
N1 0.2595(2) 0.70956(15) 0.57175(16) 0.0450(4) Uani d . 1 . . N
H1 0.2813 0.7850 0.5236 0.054 Uiso calc . 1 . . H
C2 0.2537(3) 0.5940(2) 0.50914(18) 0.0459(4) Uani d . 1 . . C
H2 0.2737 0.5955 0.4155 0.055 Uiso calc . 1 . . H
C3 0.2181(3) 0.47385(18) 0.58428(19) 0.0445(4) Uani d . 1 . . C
H3 0.2125 0.3929 0.5421 0.053 Uiso calc . 1 . . H
C4 0.1909(3) 0.47313(19) 0.72162(19) 0.0463(4) Uani d . 1 . . C
H4 0.1682 0.3913 0.7735 0.056 Uiso calc . 1 . . H
C5 0.1972(3) 0.5944(2) 0.78308(19) 0.0516(5) Uani d . 1 . . C
H5 0.1774 0.5958 0.8766 0.062 Uiso calc . 1 . . H
C6 0.2332(3) 0.71304(18) 0.7038(2) 0.0477(5) Uani d . 1 . . C
H6 0.2390 0.7956 0.7433 0.057 Uiso calc . 1 . . H
C7 0.2200(2) -0.24363(15) 0.13065(15) 0.0303(3) Uani d . 1 . . C
C8 0.0676(2) -0.13161(15) 0.22227(14) 0.0279(3) Uani d . 1 . . C
C9 0.4514(2) -0.04164(15) 0.30302(14) 0.0278(3) Uani d . 1 . . C
C10 0.3170(2) 0.07087(15) 0.40268(14) 0.0292(3) Uani d . 1 . . C

loop_
_atom_site_aniso_label
_atom_site_aniso_U_11
_atom_site_aniso_U_22
_atom_site_aniso_U_33
_atom_site_aniso_U_12
_atom_site_aniso_U_13
_atom_site_aniso_U_23
O1 0.0652(8) 0.0209(6) 0.0537(8) -0.0061(5) 0.0134(6) -0.0043(5)
O2 0.0475(7) 0.0294(6) 0.0386(7) -0.0038(5) 0.0145(5) -0.0011(5)
O3 0.0438(6) 0.0246(6) 0.0352(6) -0.0071(5) 0.0088(5) -0.0023(4)
O4 0.0452(7) 0.0209(6) 0.0448(7) -0.0047(5) 0.0080(5) -0.0009(5)
O5 0.0478(7) 0.0222(6) 0.0420(6) -0.0079(5) 0.0026(5) -0.0018(4)
O6 0.0501(7) 0.0262(6) 0.0338(6) -0.0093(5) 0.0117(5) -0.0041(4)
O7 0.0468(7) 0.0282(6) 0.0321(6) -0.0091(5) 0.0079(5) -0.0006(4)
O8 0.0620(8) 0.0222(6) 0.0376(6) -0.0077(5) 0.0087(5) -0.0027(4)
O9 0.0520(7) 0.0238(6) 0.0367(7) -0.0045(5) 0.0059(5) -0.0036(5)
O10 0.0486(7) 0.0346(7) 0.0337(6) -0.0142(5) -0.0001(5) -0.0022(5)
N1 0.0466(8) 0.0280(7) 0.0604(10) -0.0131(6) -0.0123(7) 0.0146(6)
C2 0.0516(10) 0.0442(10) 0.0412(10) -0.0108(8) -0.0110(8) 0.0038(7)
C3 0.0506(10) 0.0288(9) 0.0571(11) -0.0116(7) -0.0126(8) -0.0050(7)
C4 0.0538(10) 0.0319(9) 0.0539(11) -0.0187(8) -0.0048(8) 0.0091(7)
C5 0.0647(12) 0.0486(11) 0.0412(10) -0.0180(9) -0.0009(8) -0.0048(8)
C6 0.0513(10) 0.0256(9) 0.0668(13) -0.0085(7) -0.0093(9) -0.0093(8)
C7 0.0341(8) 0.0240(8) 0.0318(8) -0.0073(6) -0.0022(6) -0.0024(6)
C8 0.0300(7) 0.0246(7) 0.0288(7) -0.0088(6) -0.0017(6) -0.0002(6)
C9 0.0314(7) 0.0244(7) 0.0277(7) -0.0086(6) -0.0036(6) 0.0003(6)
C10 0.0330(8) 0.0254(8) 0.0287(7) -0.0090(6) -0.0009(6) -0.0021(6)

loop_
_atom_type_symbol
_atom_type_description
_atom_type_scat_dispersion_real
_atom_type_scat_dispersion_imag
_atom_type_scat_source
C C 0.0033 0.0016 'International Tables Vol C Tables 4.2.6.8 and 6.1.1.4'
H H 0.0000 0.0000 'International Tables Vol C Tables 4.2.6.8 and 6.1.1.4'
N N 0.0061 0.0033 'International Tables Vol C Tables 4.2.6.8 and 6.1.1.4'
O O 0.0106 0.0060 'International Tables Vol C Tables 4.2.6.8 and 6.1.1.4'

loop_
_geom_angle_atom_site_label_1
_geom_angle_atom_site_label_2
_geom_angle_atom_site_label_3
_geom_angle
_geom_angle_publ_flag
C7 O2 H2A 109.5 ?
C8 O3 H3A 109.5 ?
C9 O6 H6A 109.5 ?
H7 O9 H8 103(2) ?
H9 O10 H10 102(2) ?
C6 N1 C2 122.9(2) yes
C6 N1 H1 118.6 ?
C2 N1 H1 118.6 ?
N1 C2 C3 119.2(2) yes
N1 C2 H2 120.4 ?
C3 C2 H2 120.4 ?
C2 C3 C4 119.60(16) ?
C2 C3 H3 120.2 ?
C4 C3 H3 120.2 ?
C3 C4 C5 119.70(16) ?
C3 C4 H4 120.1 ?
C5 C4 H4 120.1 ?
C6 C5 C4 118.82(18) ?
C6 C5 H5 120.6 ?
C4 C5 H5 120.6 ?
N1 C6 C5 119.76(16) ?
N1 C6 H6 120.1 ?
C5 C6 H6 120.1 ?
O1 C7 O2 126.30(10) yes
O1 C7 C8 122.40(10) yes
O2 C7 C8 111.30(10) yes
O4 C8 O3 127.00(10) yes
O4 C8 C7 120.30(10) yes
O3 C8 C7 112.70(10) yes
O5 C9 O6 125.80(10) yes
O5 C9 C10 121.30(10) yes
O6 C9 C10 112.80(10) yes
O8 C10 O7 127.00(10) yes
O8 C10 C9 119.40(10) yes
O7 C10 C9 113.60(10) yes

loop_
_geom_bond_atom_site_label_1
_geom_bond_atom_site_label_2
_geom_bond_site_symmetry_2
_geom_bond_distance
_geom_bond_publ_flag
O1 C7 . 1.201(2) yes
O2 C7 . 1.294(2) yes
O2 H2A . 0.8200 ?
O3 C8 . 1.283(2) yes
O3 H3A . 0.8200 ?
O4 C8 . 1.212(2) yes
O5 C9 . 1.209(2) yes
O6 C9 . 1.297(2) yes
O6 H6A . 0.8200 ?
O7 C10 . 1.264(2) yes
O8 C10 . 1.231(2) yes
O9 H7 . 0.88(2) ?
O9 H8 . 0.81(3) ?
O10 H9 . 0.90(2) ?
O10 H10 . 0.83(3) ?
N1 C6 . 1.315(2) yes
N1 C2 . 1.336(2) yes
N1 H1 . 0.8600 ?
C2 C3 . 1.365(3) yes
C2 H2 . 0.9300 ?
C3 C4 . 1.365(3) yes
C3 H3 . 0.9300 ?
C4 C5 . 1.380(3) yes
C4 H4 . 0.9300 ?
C5 C6 . 1.373(3) ?
C5 H5 . 0.9300 ?
C6 H6 . 0.9300 ?
C7 C8 . 1.539(2) ?
C9 C10 . 1.544(2) ?

loop_
_geom_hbond_atom_site_label_D
_geom_hbond_atom_site_label_H
_geom_hbond_atom_site_label_A
_geom_hbond_site_symmetry_A
_geom_hbond_distance_DH
_geom_hbond_distance_HA
_geom_hbond_distance_DA
_geom_hbond_angle_DHA
O2 H2A O9 . 0.82 1.80 2.592(3) 161
O3 H3A O7 2_556 0.82 1.67 2.486(2) 174
O6 H6A O10 2_656 0.82 1.82 2.626(2) 166
O9 H7 O8 2_655 0.88(2) 1.85(2) 2.735(2) 176(2)
O9 H8 O1 2_645 0.81(3) 1.99(3) 2.802(2) 179(3)
O10 H9 O4 1_556 0.90(2) 1.92(2) 2.811(2) 171(2)
O10 H10 O9 2_656 0.83(3) 2.07(3) 2.897(2) 173(2)
N1 H1 O7 1_565 0.86 2.13 2.889(2) 147
N1 H1 O5 1_565 0.86 2.25 2.934(2) 137

loop_
_geom_torsion_atom_site_label_1
_geom_torsion_atom_site_label_2
_geom_torsion_atom_site_label_3
_geom_torsion_atom_site_label_4
_geom_torsion
_geom_torsion_publ_flag
C6 N1 C2 C3 0.3(3) yes
N1 C2 C3 C4 -0.6(3) yes
C2 C3 C4 C5 0.8(3) ?
C3 C4 C5 C6 -0.7(3) ?
C2 N1 C6 C5 -0.3(3) ?
C4 C5 C6 N1 0.5(3) ?
O1 C7 C8 O4 178.0(2) yes
O2 C7 C8 O4 -1.3(2) yes
O1 C7 C8 O3 -0.5(2) yes
O2 C7 C8 O3 -179.70(10) yes
O5 C9 C10 O8 -167.5(2) yes
O6 C9 C10 O8 11.9(2) yes
O5 C9 C10 O7 12.1(2) yes
O6 C9 C10 O7 -168.50(10) yes

loop_
_cod_related_entry_id
_cod_related_entry_database
_cod_related_entry_code
1 ChemSpider 21131725
